data_1515027
loop_
_publ_author_name
'Lin, Tzu-Pin'
'Nelson, Ryan C.'
'Wu, Tianpin'
'Miller, Jeffrey T.'
'Gabba\"i, Fran\,cois P.'

_publ_section_title
;
 Lewis acid enhancement by juxtaposition with an onium ion: the case of a
 mercury stibonium complex
;
_journal_issue 4
_journal_name_full 'Chemical Science'
_journal_page_first 1128
_journal_paper_doi 10.1039/c2sc00904h
_journal_volume 3
_journal_year 2012
_chemical_formula_sum 'C68 H52 F2 Hg2 O Sb2'
_chemical_formula_weight 1567.78
_chemical_name_common 2-F
_chemical_name_systematic
;
?
;
_space_group_IT_number 2
_symmetry_cell_setting triclinic
_symmetry_space_group_name_Hall '-P 1'
_symmetry_space_group_name_H-M 'P -1'
_atom_sites_solution_hydrogens geom
_atom_sites_solution_primary direct
_atom_sites_solution_secondary difmap
_audit_creation_method SHELXL-97
_cell_angle_alpha 97.184(7)
_cell_angle_beta 95.058(7)
_cell_angle_gamma 102.804(7)
_cell_formula_units_Z 2
_cell_length_a 12.689(8)
_cell_length_b 13.651(9)
_cell_length_c 16.060(10)
_cell_measurement_temperature 110(2)
_cell_volume 2672(3)
_computing_cell_refinement 'Bruker APEX'
_computing_data_collection 'Bruker APEX'
_computing_data_reduction 'Bruker APEX'
_computing_molecular_graphics 'Bruker SHELXTL'
_computing_publication_material 'Bruker SHELXTL'
_computing_structure_refinement 'SHELXL-97 (Sheldrick, 2008)'
_computing_structure_solution 'SHELXS-97 (Sheldrick, 2008)'
_diffrn_ambient_temperature 110(2)
_diffrn_measured_fraction_theta_full 0.999
_diffrn_measured_fraction_theta_max 0.999
_diffrn_measurement_device_type 'CCD area detector'
_diffrn_measurement_method 'phi and omega scans'
_diffrn_radiation_monochromator graphite
_diffrn_radiation_source 'fine-focus sealed tube'
_diffrn_radiation_type MoK\a
_diffrn_radiation_wavelength 0.71073
_diffrn_reflns_av_R_equivalents 0.0523
_diffrn_reflns_av_sigmaI/netI 0.0601
_diffrn_reflns_limit_h_max 14
_diffrn_reflns_limit_h_min -14
_diffrn_reflns_limit_k_max 15
_diffrn_reflns_limit_k_min -15
_diffrn_reflns_limit_l_max 18
_diffrn_reflns_limit_l_min -18
_diffrn_reflns_number 23715
_diffrn_reflns_theta_full 24.00
_diffrn_reflns_theta_max 24.00
_diffrn_reflns_theta_min 1.86
_exptl_absorpt_coefficient_mu 6.780
_exptl_absorpt_correction_T_max 0.5805
_exptl_absorpt_correction_T_min 0.4295
_exptl_absorpt_correction_type multi-scan
_exptl_absorpt_process_details sadabs
_exptl_crystal_colour colorless
_exptl_crystal_density_diffrn 1.949
_exptl_crystal_density_method 'not measured'
_exptl_crystal_description block
_exptl_crystal_F_000 1496
_exptl_crystal_size_max 0.15
_exptl_crystal_size_mid 0.12
_exptl_crystal_size_min 0.09
_refine_diff_density_max 1.903
_refine_diff_density_min -0.985
_refine_diff_density_rms 0.189
_refine_ls_extinction_method none
_refine_ls_goodness_of_fit_ref 1.006
_refine_ls_hydrogen_treatment constr
_refine_ls_matrix_type full
_refine_ls_number_parameters 676
_refine_ls_number_reflns 8404
_refine_ls_number_restraints 12
_refine_ls_restrained_S_all 1.011
_refine_ls_R_factor_all 0.0476
_refine_ls_R_factor_gt 0.0352
_refine_ls_shift/su_max 0.002
_refine_ls_shift/su_mean 0.000
_refine_ls_structure_factor_coef Fsqd
_refine_ls_weighting_details 'calc w=1/[\s^2^(Fo^2^)+(0.0450P)^2^+0.0000P] where P=(Fo^2^+2Fc^2^)/3'
_refine_ls_weighting_scheme calc
_refine_ls_wR_factor_gt 0.0832
_refine_ls_wR_factor_ref 0.0907
_reflns_number_gt 6849
_reflns_number_total 8404
_reflns_threshold_expression >2sigma(I)
_cod_data_source_file c2sc00904h.txt
_cod_data_source_block 2-F
_cod_depositor_comments
;
The following automatic conversions were performed:

'_symmetry_cell_setting' value 'Triclinic' changed to 'triclinic'
according to
/usr/data/users/saulius/automatic-downloads/retrospective/RSC/lib/dictionaries/cif_core.dic
dictionary named 'cif_core.dic' version 2.4.2 from 2011-04-26.

Automatic conversion script
Id: cif_fix_values 2281 2013-09-26 08:29:07Z andrius 
;
_cod_original_sg_symbol_H-M P-1
_cod_database_code 1515027

loop_
_symmetry_equiv_pos_as_xyz
'x, y, z'
'-x, -y, -z'

loop_
_atom_site_label
_atom_site_type_symbol
_atom_site_fract_x
_atom_site_fract_y
_atom_site_fract_z
_atom_site_U_iso_or_equiv
_atom_site_adp_type
_atom_site_occupancy
_atom_site_symmetry_multiplicity
_atom_site_calc_flag
_atom_site_refinement_flags
Hg2 Hg 0.56432(2) 0.93972(2) 0.256901(18) 0.02367(10) Uani 1 1 d .
Hg1 Hg 0.32994(2) 0.80912(2) 0.389341(17) 0.02222(9) Uani 1 1 d .
Sb2 Sb 0.75874(4) 1.11207(4) 0.34319(3) 0.02111(13) Uani 1 1 d .
Sb1 Sb 0.23133(4) 0.73983(4) 0.20554(3) 0.02137(13) Uani 1 1 d .
F1 F 0.3898(3) 0.7929(3) 0.1819(3) 0.0290(10) Uani 1 1 d .
F2 F 0.6977(3) 1.1693(3) 0.4501(2) 0.0305(10) Uani 1 1 d .
C11 C 0.3454(6) 0.9567(5) 0.3653(5) 0.0231(17) Uani 1 1 d .
C1 C 0.3261(6) 0.6573(5) 0.3938(5) 0.0225(17) Uani 1 1 d .
C19 C 0.2925(6) 0.9769(5) 0.2887(5) 0.0215(17) Uani 1 1 d .
C20 C 0.2952(7) 1.0795(6) 0.2782(5) 0.0290(19) Uani 1 1 d .
C18 C 0.2332(6) 0.9002(5) 0.2225(4) 0.0232(17) Uani 1 1 d .
C33 C 0.6222(6) 0.8498(5) 0.3355(4) 0.0228(17) Uani 1 1 d .
C40 C 0.7696(6) 0.9933(6) 0.4181(4) 0.0218(17) Uani 1 1 d .
C52 C 0.5300(6) 1.2204(7) 0.1654(5) 0.034(2) Uani 1 1 d .
C26 C 0.2460(7) 0.7154(6) 0.0158(5) 0.0293(19) Uani 1 1 d .
H26A H 0.3213 0.7428 0.0336 0.035 Uiso 1 1 calc R
C2 C 0.3506(6) 0.6272(6) 0.4715(5) 0.0260(18) Uani 1 1 d .
H2A H 0.3528 0.6723 0.5221 0.031 Uiso 1 1 calc R
C8 C 0.2925(6) 0.6107(5) 0.2366(5) 0.0224(17) Uani 1 1 d .
C21 C 0.1741(6) 0.6989(5) 0.0751(4) 0.0231(17) Uani 1 1 d .
C9 C 0.3188(6) 0.5894(5) 0.3191(5) 0.0221(17) Uani 1 1 d .
C59 C 0.8110(6) 1.0402(6) 0.2304(5) 0.0246(17) Uani 1 1 d .
C41 C 0.7124(6) 0.8905(6) 0.4004(5) 0.0269(18) Uani 1 1 d .
C51 C 0.5703(6) 1.1495(6) 0.2109(5) 0.0257(18) Uani 1 1 d .
C38 C 0.8787(6) 0.9603(6) 0.5376(5) 0.0280(18) Uani 1 1 d .
H38A H 0.9339 0.9852 0.5842 0.034 Uiso 1 1 calc R
C53 C 0.9035(6) 1.2292(6) 0.3783(5) 0.0286(18) Uani 1 1 d .
C43 C 0.5252(6) 1.0443(6) 0.1834(5) 0.0285(19) Uani 1 1 d .
C60 C 0.8001(6) 1.0774(6) 0.1538(5) 0.0304(19) Uani 1 1 d .
H60A H 0.7658 1.1321 0.1500 0.037 Uiso 1 1 calc R
C48 C 0.6364(7) 1.3604(6) 0.2651(5) 0.037(2) Uani 1 1 d .
H48A H 0.6556 1.4310 0.2859 0.044 Uiso 1 1 calc R
C31 C -0.0623(6) 0.5565(7) 0.2884(6) 0.041(2) Uani 1 1 d .
H31A H -0.0926 0.4860 0.2871 0.049 Uiso 1 1 calc R
C27 C 0.0804(6) 0.6910(6) 0.2583(4) 0.0238(17) Uani 1 1 d .
C50 C 0.6526(6) 1.1912(6) 0.2799(4) 0.0232(17) Uani 1 1 d .
C37 C 0.8283(6) 0.8602(6) 0.5212(5) 0.0298(19) Uani 1 1 d .
H37A H 0.8494 0.8147 0.5560 0.036 Uiso 1 1 calc R
C12 C 0.4035(6) 1.0367(6) 0.4230(5) 0.0277(18) Uani 1 1 d .
H12A H 0.4367 1.0236 0.4745 0.033 Uiso 1 1 calc R
C3 C 0.3719(6) 0.5329(6) 0.4761(5) 0.0262(18) Uani 1 1 d .
H3A H 0.3886 0.5139 0.5297 0.031 Uiso 1 1 calc R
C34 C 0.5749(6) 0.7472(6) 0.3260(5) 0.0270(18) Uani 1 1 d .
H34A H 0.5163 0.7197 0.2824 0.032 Uiso 1 1 calc R
C54 C 0.9791(6) 1.2458(6) 0.3198(5) 0.032(2) Uani 1 1 d .
H54A H 0.9692 1.2012 0.2679 0.039 Uiso 1 1 calc R
C35 C 0.6086(6) 0.6823(6) 0.3768(5) 0.034(2) Uani 1 1 d .
H35A H 0.5731 0.6122 0.3677 0.040 Uiso 1 1 calc R
C10 C 0.3436(6) 0.4934(6) 0.3250(5) 0.0278(18) Uani 1 1 d .
C14 C 0.3634(7) 1.1580(6) 0.3400(5) 0.032(2) Uani 1 1 d .
H14A H 0.3715 1.2268 0.3315 0.038 Uiso 1 1 calc R
C25 C 0.2081(8) 0.6920(6) -0.0698(5) 0.039(2) Uani 1 1 d .
H25A H 0.2571 0.7053 -0.1107 0.047 Uiso 1 1 calc R
C28 C 0.0278(7) 0.7600(6) 0.2951(5) 0.033(2) Uani 1 1 d .
H28A H 0.0596 0.8306 0.2994 0.040 Uiso 1 1 calc R
C13 C 0.4157(6) 1.1378(6) 0.4088(5) 0.033(2) Uani 1 1 d .
H13A H 0.4612 1.1915 0.4482 0.039 Uiso 1 1 calc R
C61 C 0.8389(7) 1.0349(7) 0.0831(5) 0.041(2) Uani 1 1 d .
H61A H 0.8341 1.0625 0.0318 0.049 Uiso 1 1 calc R
C42 C 0.7452(6) 0.8229(6) 0.4533(5) 0.0261(18) Uani 1 1 d .
C58 C 0.9197(7) 1.2955(6) 0.4543(5) 0.035(2) Uani 1 1 d .
H58A H 0.8689 1.2859 0.4943 0.042 Uiso 1 1 calc R
C39 C 0.8484(6) 1.0265(6) 0.4852(5) 0.0272(18) Uani 1 1 d .
H39A H 0.8839 1.0966 0.4967 0.033 Uiso 1 1 calc R
C36 C 0.6927(6) 0.7188(6) 0.4399(5) 0.0293(19) Uani 1 1 d .
H36A H 0.7158 0.6743 0.4747 0.035 Uiso 1 1 calc R
C4 C 0.3691(6) 0.4664(6) 0.4041(5) 0.0311(19) Uani 1 1 d .
H4A H 0.3845 0.4020 0.4079 0.037 Uiso 1 1 calc R
C47 C 0.5635(6) 1.3257(6) 0.1957(5) 0.033(2) Uani 1 1 d .
H47A H 0.5345 1.3723 0.1668 0.039 Uiso 1 1 calc R
C15 C 0.2341(8) 1.1020(7) 0.2096(5) 0.042(2) Uani 1 1 d .
H15A H 0.2352 1.1707 0.2042 0.050 Uiso 1 1 calc R
C44 C 0.4545(7) 1.0148(7) 0.1116(5) 0.038(2) Uani 1 1 d .
H44A H 0.4265 0.9442 0.0933 0.045 Uiso 1 1 calc R
C49 C 0.6849(6) 1.2940(6) 0.3076(5) 0.0307(19) Uani 1 1 d .
H49A H 0.7390 1.3200 0.3546 0.037 Uiso 1 1 calc R
C46 C 0.4566(7) 1.1837(7) 0.0910(5) 0.040(2) Uani 1 1 d .
H46A H 0.4320 1.2306 0.0597 0.049 Uiso 1 1 calc R
C17 C 0.1728(7) 0.9249(6) 0.1566(5) 0.035(2) Uani 1 1 d .
H17A H 0.1303 0.8725 0.1146 0.042 Uiso 1 1 calc R
C64 C 0.8598(6) 0.9600(6) 0.2345(5) 0.035(2) Uani 1 1 d .
H64A H 0.8679 0.9340 0.2863 0.042 Uiso 1 1 calc R
C22 C 0.0665(7) 0.6565(7) 0.0497(5) 0.044(2) Uani 1 1 d .
H22A H 0.0174 0.6428 0.0904 0.053 Uiso 1 1 calc R
C32 C 0.0353(6) 0.5885(6) 0.2571(5) 0.0307(19) Uani 1 1 d .
H32A H 0.0721 0.5397 0.2343 0.037 Uiso 1 1 calc R
C7 C 0.2930(6) 0.5432(6) 0.1665(5) 0.033(2) Uani 1 1 d .
H7A H 0.2755 0.5598 0.1121 0.039 Uiso 1 1 calc R
C5 C 0.3440(6) 0.4245(6) 0.2502(5) 0.034(2) Uani 1 1 d .
H5A H 0.3619 0.3611 0.2546 0.040 Uiso 1 1 calc R
C57 C 1.0106(7) 1.3753(6) 0.4705(6) 0.043(2) Uani 1 1 d .
H57A H 1.0234 1.4192 0.5230 0.051 Uiso 1 1 calc R
C16 C 0.1727(8) 1.0258(7) 0.1505(5) 0.045(2) Uani 1 1 d .
H16A H 0.1297 1.0415 0.1048 0.054 Uiso 1 1 calc R
C29 C -0.0688(7) 0.7289(7) 0.3256(6) 0.047(2) Uani 1 1 d .
H29A H -0.1044 0.7779 0.3497 0.056 Uiso 1 1 calc R
C24 C 0.1008(8) 0.6501(7) -0.0948(5) 0.046(2) Uani 1 1 d .
H24A H 0.0755 0.6323 -0.1534 0.056 Uiso 1 1 calc R
C30 C -0.1155(7) 0.6270(7) 0.3216(6) 0.042(2) Uani 1 1 d .
H30A H -0.1839 0.6056 0.3416 0.051 Uiso 1 1 calc R
C55 C 1.0671(6) 1.3266(6) 0.3380(6) 0.040(2) Uani 1 1 d .
H55A H 1.1184 1.3375 0.2985 0.047 Uiso 1 1 calc R
C45 C 0.4208(7) 1.0827(7) 0.0633(6) 0.048(3) Uani 1 1 d .
H45A H 0.3736 1.0588 0.0121 0.057 Uiso 1 1 calc R
C56 C 1.0829(8) 1.3923(7) 0.4121(7) 0.051(3) Uani 1 1 d .
H56A H 1.1434 1.4493 0.4232 0.061 Uiso 1 1 calc R
C6 C 0.3191(7) 0.4497(6) 0.1733(5) 0.039(2) Uani 1 1 d .
H6A H 0.3192 0.4038 0.1237 0.047 Uiso 1 1 calc R
C63 C 0.8969(8) 0.9172(8) 0.1635(6) 0.053(3) Uani 1 1 d .
H63A H 0.9315 0.8626 0.1672 0.064 Uiso 1 1 calc R
C62 C 0.8845(8) 0.9526(8) 0.0875(6) 0.053(3) Uani 1 1 d .
H62A H 0.9072 0.9206 0.0385 0.064 Uiso 1 1 calc R
C23 C 0.0287(8) 0.6332(7) -0.0369(6) 0.054(3) Uani 1 1 d .
H23A H -0.0465 0.6058 -0.0552 0.064 Uiso 1 1 calc R
C68 C 0.672(2) 1.6717(16) 0.0329(11) 0.205(7) Uani 1 1 d U
H68A H 0.7024 1.7349 0.0103 0.246 Uiso 1 1 calc R
H68B H 0.6182 1.6247 -0.0106 0.246 Uiso 1 1 calc R
C65 C 0.673(3) 1.5423(13) 0.0909(17) 0.27(2) Uani 1 1 d .
H65A H 0.6217 1.5010 0.0430 0.329 Uiso 1 1 calc R
H65B H 0.7081 1.4975 0.1224 0.329 Uiso 1 1 calc R
C66 C 0.626(2) 1.6005(18) 0.1408(14) 0.231(15) Uani 1 1 d .
H66A H 0.6660 1.6171 0.1986 0.277 Uiso 1 1 calc R
H66B H 0.5499 1.5657 0.1440 0.277 Uiso 1 1 calc R
O1 O 0.7566(19) 1.6251(18) 0.0625(12) 0.270(8) Uani 1 1 d U
C67 C 0.631(2) 1.6900(18) 0.1028(12) 0.218(8) Uani 1 1 d U
H67A H 0.5579 1.7024 0.0913 0.261 Uiso 1 1 calc R
H67B H 0.6785 1.7500 0.1398 0.261 Uiso 1 1 calc R

loop_
_atom_site_aniso_label
_atom_site_aniso_U_11
_atom_site_aniso_U_22
_atom_site_aniso_U_33
_atom_site_aniso_U_23
_atom_site_aniso_U_13
_atom_site_aniso_U_12
Hg2 0.02193(17) 0.02187(17) 0.02568(17) 0.00629(13) 0.00023(12) 0.00145(13)
Hg1 0.02632(18) 0.01866(17) 0.02177(17) 0.00414(12) 0.00019(12) 0.00588(13)
Sb2 0.0222(3) 0.0197(3) 0.0207(3) 0.0057(2) 0.0016(2) 0.0022(2)
Sb1 0.0238(3) 0.0185(3) 0.0208(3) 0.0023(2) 0.0014(2) 0.0038(2)
F1 0.025(2) 0.027(2) 0.035(3) 0.008(2) 0.0009(19) 0.0045(19)
F2 0.043(3) 0.030(2) 0.021(2) 0.0046(19) 0.009(2) 0.013(2)
C11 0.026(4) 0.022(4) 0.028(4) 0.007(3) 0.015(3) 0.012(3)
C1 0.018(4) 0.021(4) 0.028(4) 0.011(3) 0.001(3) 0.000(3)
C19 0.023(4) 0.017(4) 0.026(4) 0.006(3) 0.008(3) 0.006(3)
C20 0.044(5) 0.019(4) 0.027(4) 0.005(4) 0.013(4) 0.010(4)
C18 0.032(4) 0.018(4) 0.019(4) 0.003(3) 0.003(3) 0.005(3)
C33 0.020(4) 0.023(4) 0.024(4) 0.004(3) 0.000(3) 0.001(3)
C40 0.019(4) 0.026(4) 0.020(4) 0.004(3) 0.001(3) 0.005(3)
C52 0.031(5) 0.041(5) 0.032(5) 0.011(4) 0.009(4) 0.004(4)
C26 0.034(5) 0.023(4) 0.030(5) 0.000(4) 0.005(4) 0.009(4)
C2 0.023(4) 0.025(4) 0.030(4) 0.008(4) 0.003(3) 0.005(3)
C8 0.018(4) 0.016(4) 0.036(5) 0.011(3) 0.009(3) 0.006(3)
C21 0.030(4) 0.023(4) 0.015(4) 0.003(3) -0.002(3) 0.006(3)
C9 0.016(4) 0.016(4) 0.032(4) 0.005(3) 0.002(3) -0.002(3)
C59 0.016(4) 0.027(4) 0.027(4) 0.007(4) 0.004(3) -0.004(3)
C41 0.017(4) 0.029(5) 0.036(5) 0.003(4) 0.013(3) 0.006(3)
C51 0.024(4) 0.028(5) 0.027(4) 0.010(4) 0.007(3) 0.006(4)
C38 0.029(4) 0.034(5) 0.020(4) 0.004(4) -0.002(3) 0.008(4)
C53 0.029(4) 0.023(4) 0.031(5) 0.001(4) -0.007(4) 0.007(4)
C43 0.027(4) 0.031(5) 0.023(4) 0.011(4) -0.004(3) -0.002(4)
C60 0.021(4) 0.038(5) 0.033(5) 0.011(4) -0.002(4) 0.007(4)
C48 0.047(5) 0.022(5) 0.042(5) 0.009(4) 0.005(4) 0.010(4)
C31 0.032(5) 0.036(5) 0.052(6) 0.006(4) 0.014(4) 0.002(4)
C27 0.022(4) 0.027(4) 0.023(4) 0.003(3) 0.006(3) 0.005(3)
C50 0.021(4) 0.032(5) 0.022(4) 0.012(3) 0.007(3) 0.010(3)
C37 0.030(4) 0.042(5) 0.023(4) 0.011(4) 0.008(4) 0.014(4)
C12 0.021(4) 0.025(4) 0.037(5) 0.003(4) -0.003(4) 0.008(3)
C3 0.028(4) 0.022(4) 0.031(5) 0.017(4) 0.000(3) 0.005(3)
C34 0.029(4) 0.020(4) 0.032(5) 0.007(4) 0.003(4) 0.004(4)
C54 0.034(5) 0.028(5) 0.030(5) 0.005(4) -0.004(4) -0.001(4)
C35 0.037(5) 0.013(4) 0.050(6) 0.004(4) 0.017(4) -0.001(4)
C10 0.019(4) 0.022(4) 0.045(5) 0.015(4) 0.010(4) 0.002(3)
C14 0.043(5) 0.022(4) 0.033(5) 0.008(4) 0.015(4) 0.008(4)
C25 0.059(6) 0.033(5) 0.029(5) 0.007(4) 0.014(4) 0.015(5)
C28 0.043(5) 0.027(5) 0.036(5) 0.009(4) 0.015(4) 0.014(4)
C13 0.023(4) 0.029(5) 0.043(5) 0.003(4) 0.004(4) 0.004(4)
C61 0.043(5) 0.066(6) 0.017(4) 0.007(4) 0.003(4) 0.017(5)
C42 0.024(4) 0.037(5) 0.021(4) 0.006(4) 0.007(3) 0.013(4)
C58 0.040(5) 0.035(5) 0.031(5) 0.010(4) -0.005(4) 0.011(4)
C39 0.026(4) 0.025(4) 0.027(4) 0.005(4) -0.003(3) 0.000(3)
C36 0.026(4) 0.026(5) 0.038(5) 0.012(4) 0.003(4) 0.009(4)
C4 0.031(5) 0.021(4) 0.042(5) 0.012(4) -0.006(4) 0.007(4)
C47 0.035(5) 0.034(5) 0.040(5) 0.018(4) 0.007(4) 0.021(4)
C15 0.070(7) 0.031(5) 0.032(5) 0.023(4) 0.002(5) 0.017(5)
C44 0.038(5) 0.040(5) 0.033(5) 0.015(4) -0.003(4) 0.003(4)
C49 0.034(5) 0.028(5) 0.032(5) 0.007(4) 0.004(4) 0.010(4)
C46 0.028(5) 0.050(6) 0.047(6) 0.030(5) 0.000(4) 0.006(4)
C17 0.043(5) 0.033(5) 0.029(5) 0.007(4) -0.006(4) 0.013(4)
C64 0.043(5) 0.046(5) 0.022(4) 0.009(4) 0.007(4) 0.021(4)
C22 0.045(6) 0.046(6) 0.033(5) 0.004(4) 0.008(4) -0.006(5)
C32 0.033(5) 0.029(5) 0.034(5) 0.011(4) 0.012(4) 0.008(4)
C7 0.042(5) 0.031(5) 0.030(5) 0.005(4) 0.010(4) 0.014(4)
C5 0.040(5) 0.017(4) 0.046(5) 0.000(4) 0.008(4) 0.014(4)
C57 0.048(6) 0.021(5) 0.047(6) -0.002(4) -0.025(5) -0.001(4)
C16 0.073(7) 0.041(6) 0.024(5) 0.008(4) -0.016(5) 0.025(5)
C29 0.051(6) 0.050(6) 0.057(6) 0.025(5) 0.022(5) 0.033(5)
C24 0.066(7) 0.037(5) 0.026(5) 0.002(4) -0.008(5) -0.001(5)
C30 0.034(5) 0.051(6) 0.049(6) 0.022(5) 0.019(4) 0.013(5)
C55 0.023(5) 0.035(5) 0.056(6) 0.011(5) 0.005(4) -0.005(4)
C45 0.040(6) 0.054(6) 0.041(6) 0.019(5) -0.010(4) -0.008(5)
C56 0.042(6) 0.032(5) 0.067(7) 0.022(5) -0.016(5) -0.011(4)
C6 0.053(6) 0.034(5) 0.034(5) 0.003(4) 0.011(4) 0.019(4)
C63 0.061(7) 0.065(7) 0.053(6) 0.025(5) 0.024(5) 0.043(6)
C62 0.074(7) 0.067(7) 0.036(5) 0.020(5) 0.021(5) 0.040(6)
C23 0.048(6) 0.058(7) 0.037(6) 0.007(5) -0.012(5) -0.018(5)
C68 0.40(2) 0.238(15) 0.102(10) 0.120(10) 0.132(12) 0.251(14)
C65 0.53(5) 0.062(12) 0.26(3) 0.059(15) 0.27(3) 0.02(2)
C66 0.46(4) 0.20(2) 0.139(18) 0.079(17) 0.16(2) 0.22(3)
O1 0.35(2) 0.335(18) 0.214(14) 0.113(14) 0.086(15) 0.202(16)
C67 0.41(2) 0.249(15) 0.112(11) 0.095(11) 0.152(13) 0.239(15)

loop_
_atom_type_symbol
_atom_type_description
_atom_type_scat_dispersion_real
_atom_type_scat_dispersion_imag
_atom_type_scat_source
C C 0.0033 0.0016 'International Tables Vol C Tables 4.2.6.8 and 6.1.1.4'
H H 0.0000 0.0000 'International Tables Vol C Tables 4.2.6.8 and 6.1.1.4'
Sb Sb -0.5866 1.5461 'International Tables Vol C Tables 4.2.6.8 and 6.1.1.4'
Hg Hg -2.3894 9.2266 'International Tables Vol C Tables 4.2.6.8 and 6.1.1.4'
F F 0.0171 0.0103 'International Tables Vol C Tables 4.2.6.8 and 6.1.1.4'
O O 0.0106 0.0060 'International Tables Vol C Tables 4.2.6.8 and 6.1.1.4'

loop_
_geom_angle_atom_site_label_1
_geom_angle_atom_site_label_2
_geom_angle_atom_site_label_3
_geom_angle
_geom_angle_site_symmetry_1
_geom_angle_site_symmetry_3
C33 Hg2 C43 172.5(3) . .
C33 Hg2 F1 95.2(2) . .
C43 Hg2 F1 92.3(2) . .
C33 Hg2 Sb2 86.1(2) . .
C43 Hg2 Sb2 86.5(2) . .
F1 Hg2 Sb2 178.15(9) . .
C11 Hg1 C1 170.0(3) . .
C11 Hg1 F2 100.8(2) . 2_676
C1 Hg1 F2 88.8(2) . 2_676
C11 Hg1 Sb1 87.3(2) . .
C1 Hg1 Sb1 85.8(2) . .
F2 Hg1 Sb1 148.76(10) 2_676 .
F2 Sb2 C53 88.6(2) . .
F2 Sb2 C40 81.2(2) . .
C53 Sb2 C40 107.4(3) . .
F2 Sb2 C50 82.8(2) . .
C53 Sb2 C50 101.5(3) . .
C40 Sb2 C50 146.4(3) . .
F2 Sb2 C59 174.9(2) . .
C53 Sb2 C59 96.4(3) . .
C40 Sb2 C59 96.1(3) . .
C50 Sb2 C59 97.3(3) . .
F2 Sb2 Hg2 102.25(12) . .
C53 Sb2 Hg2 168.5(2) . .
C40 Sb2 Hg2 78.37(19) . .
C50 Sb2 Hg2 76.3(2) . .
C59 Sb2 Hg2 72.92(18) . .
F1 Sb1 C21 92.5(2) . .
F1 Sb1 C18 82.5(2) . .
C21 Sb1 C18 100.6(3) . .
F1 Sb1 C27 167.7(2) . .
C21 Sb1 C27 99.7(3) . .
C18 Sb1 C27 96.2(3) . .
F1 Sb1 C8 82.8(2) . .
C21 Sb1 C8 103.4(3) . .
C18 Sb1 C8 152.4(3) . .
C27 Sb1 C8 93.2(3) . .
F1 Sb1 Hg1 83.12(12) . .
C21 Sb1 Hg1 175.5(2) . .
C18 Sb1 Hg1 77.64(19) . .
C27 Sb1 Hg1 84.67(19) . .
C8 Sb1 Hg1 77.5(2) . .
Sb1 F1 Hg2 136.34(19) . .
Sb2 F2 Hg1 155.3(2) . 2_676
C12 C11 C19 118.8(7) . .
C12 C11 Hg1 120.6(6) . .
C19 C11 Hg1 120.5(5) . .
C2 C1 C9 119.6(7) . .
C2 C1 Hg1 118.9(5) . .
C9 C1 Hg1 120.5(5) . .
C18 C19 C20 116.8(7) . .
C18 C19 C11 124.1(6) . .
C20 C19 C11 119.0(7) . .
C15 C20 C19 120.8(7) . .
C15 C20 C14 121.6(7) . .
C19 C20 C14 117.6(7) . .
C17 C18 C19 120.5(7) . .
C17 C18 Sb1 111.8(5) . .
C19 C18 Sb1 127.6(5) . .
C34 C33 C41 117.9(7) . .
C34 C33 Hg2 120.1(5) . .
C41 C33 Hg2 122.0(5) . .
C39 C40 C41 120.9(7) . .
C39 C40 Sb2 111.5(5) . .
C41 C40 Sb2 127.5(5) . .
C46 C52 C47 120.9(8) . .
C46 C52 C51 119.2(8) . .
C47 C52 C51 119.9(7) . .
C21 C26 C25 120.0(8) . .
C21 C26 H26A 120.0 . .
C25 C26 H26A 120.0 . .
C3 C2 C1 121.0(7) . .
C3 C2 H2A 119.5 . .
C1 C2 H2A 119.5 . .
C7 C8 C9 121.4(7) . .
C7 C8 Sb1 112.1(5) . .
C9 C8 Sb1 126.1(5) . .
C22 C21 C26 120.0(7) . .
C22 C21 Sb1 120.1(6) . .
C26 C21 Sb1 119.9(6) . .
C1 C9 C8 124.7(7) . .
C1 C9 C10 118.5(7) . .
C8 C9 C10 116.7(7) . .
C64 C59 C60 118.9(7) . .
C64 C59 Sb2 120.3(6) . .
C60 C59 Sb2 120.7(6) . .
C40 C41 C42 116.9(7) . .
C40 C41 C33 124.9(7) . .
C42 C41 C33 118.1(7) . .
C50 C51 C43 125.5(7) . .
C50 C51 C52 116.7(7) . .
C43 C51 C52 117.8(7) . .
C37 C38 C39 119.2(7) . .
C37 C38 H38A 120.4 . .
C39 C38 H38A 120.4 . .
C58 C53 C54 119.3(7) . .
C58 C53 Sb2 121.5(6) . .
C54 C53 Sb2 118.8(6) . .
C44 C43 C51 119.2(7) . .
C44 C43 Hg2 121.6(6) . .
C51 C43 Hg2 119.1(5) . .
C61 C60 C59 120.6(8) . .
C61 C60 H60A 119.7 . .
C59 C60 H60A 119.7 . .
C47 C48 C49 121.5(8) . .
C47 C48 H48A 119.3 . .
C49 C48 H48A 119.3 . .
C30 C31 C32 119.7(8) . .
C30 C31 H31A 120.2 . .
C32 C31 H31A 120.2 . .
C28 C27 C32 118.2(7) . .
C28 C27 Sb1 121.4(6) . .
C32 C27 Sb1 120.4(5) . .
C49 C50 C51 122.0(7) . .
C49 C50 Sb2 110.4(5) . .
C51 C50 Sb2 127.0(6) . .
C38 C37 C42 120.8(8) . .
C38 C37 H37A 119.6 . .
C42 C37 H37A 119.6 . .
C11 C12 C13 122.1(7) . .
C11 C12 H12A 118.9 . .
C13 C12 H12A 118.9 . .
C4 C3 C2 120.7(7) . .
C4 C3 H3A 119.6 . .
C2 C3 H3A 119.6 . .
C33 C34 C35 123.4(7) . .
C33 C34 H34A 118.3 . .
C35 C34 H34A 118.3 . .
C55 C54 C53 119.6(8) . .
C55 C54 H54A 120.2 . .
C53 C54 H54A 120.2 . .
C36 C35 C34 120.1(7) . .
C36 C35 H35A 119.9 . .
C34 C35 H35A 119.9 . .
C4 C10 C9 120.1(7) . .
C4 C10 C5 119.4(7) . .
C9 C10 C5 120.5(7) . .
C13 C14 C20 122.1(7) . .
C13 C14 H14A 118.9 . .
C20 C14 H14A 118.9 . .
C24 C25 C26 119.7(8) . .
C24 C25 H25A 120.1 . .
C26 C25 H25A 120.1 . .
C29 C28 C27 121.2(8) . .
C29 C28 H28A 119.4 . .
C27 C28 H28A 119.4 . .
C14 C13 C12 119.7(8) . .
C14 C13 H13A 120.1 . .
C12 C13 H13A 120.1 . .
C62 C61 C60 119.8(8) . .
C62 C61 H61A 120.1 . .
C60 C61 H61A 120.1 . .
C37 C42 C36 119.1(7) . .
C37 C42 C41 120.3(7) . .
C36 C42 C41 120.6(7) . .
C57 C58 C53 119.0(8) . .
C57 C58 H58A 120.5 . .
C53 C58 H58A 120.5 . .
C40 C39 C38 121.9(7) . .
C40 C39 H39A 119.1 . .
C38 C39 H39A 119.1 . .
C35 C36 C42 119.8(8) . .
C35 C36 H36A 120.1 . .
C42 C36 H36A 120.1 . .
C3 C4 C10 120.0(7) . .
C3 C4 H4A 120.0 . .
C10 C4 H4A 120.0 . .
C48 C47 C52 120.4(8) . .
C48 C47 H47A 119.8 . .
C52 C47 H47A 119.8 . .
C16 C15 C20 120.3(8) . .
C16 C15 H15A 119.9 . .
C20 C15 H15A 119.9 . .
C43 C44 C45 123.5(8) . .
C43 C44 H44A 118.3 . .
C45 C44 H44A 118.3 . .
C50 C49 C48 119.0(7) . .
C50 C49 H49A 120.5 . .
C48 C49 H49A 120.5 . .
C45 C46 C52 121.2(8) . .
C45 C46 H46A 119.4 . .
C52 C46 H46A 119.4 . .
C18 C17 C16 121.0(8) . .
C18 C17 H17A 119.5 . .
C16 C17 H17A 119.5 . .
C59 C64 C63 120.2(8) . .
C59 C64 H64A 119.9 . .
C63 C64 H64A 119.9 . .
C21 C22 C23 119.6(8) . .
C21 C22 H22A 120.2 . .
C23 C22 H22A 120.2 . .
C31 C32 C27 120.9(8) . .
C31 C32 H32A 119.6 . .
C27 C32 H32A 119.6 . .
C8 C7 C6 121.2(8) . .
C8 C7 H7A 119.4 . .
C6 C7 H7A 119.4 . .
C6 C5 C10 119.9(7) . .
C6 C5 H5A 120.0 . .
C10 C5 H5A 120.0 . .
C56 C57 C58 121.2(8) . .
C56 C57 H57A 119.4 . .
C58 C57 H57A 119.4 . .
C15 C16 C17 120.3(8) . .
C15 C16 H16A 119.9 . .
C17 C16 H16A 119.9 . .
C28 C29 C30 120.6(8) . .
C28 C29 H29A 119.7 . .
C30 C29 H29A 119.7 . .
C25 C24 C23 120.9(8) . .
C25 C24 H24A 119.6 . .
C23 C24 H24A 119.6 . .
C31 C30 C29 119.4(8) . .
C31 C30 H30A 120.3 . .
C29 C30 H30A 120.3 . .
C54 C55 C56 121.3(8) . .
C54 C55 H55A 119.4 . .
C56 C55 H55A 119.4 . .
C46 C45 C44 118.7(8) . .
C46 C45 H45A 120.7 . .
C44 C45 H45A 120.7 . .
C55 C56 C57 119.5(8) . .
C55 C56 H56A 120.2 . .
C57 C56 H56A 120.2 . .
C5 C6 C7 120.3(8) . .
C5 C6 H6A 119.9 . .
C7 C6 H6A 119.9 . .
C62 C63 C64 121.0(9) . .
C62 C63 H63A 119.5 . .
C64 C63 H63A 119.5 . .
C63 C62 C61 119.5(9) . .
C63 C62 H62A 120.3 . .
C61 C62 H62A 120.3 . .
C24 C23 C22 119.6(9) . .
C24 C23 H23A 120.2 . .
C22 C23 H23A 120.2 . .
C67 C68 O1 100.0(17) . .
C67 C68 H68A 111.8 . .
O1 C68 H68A 111.8 . .
C67 C68 H68B 111.8 . .
O1 C68 H68B 111.8 . .
H68A C68 H68B 109.5 . .
C66 C65 O1 98.6(18) . .
C66 C65 H65A 112.0 . .
O1 C65 H65A 112.0 . .
C66 C65 H65B 112.0 . .
O1 C65 H65B 112.0 . .
H65A C65 H65B 109.7 . .
C65 C66 C67 105.1(17) . .
C65 C66 H66A 110.7 . .
C67 C66 H66A 110.7 . .
C65 C66 H66B 110.7 . .
C67 C66 H66B 110.7 . .
H66A C66 H66B 108.8 . .
C68 O1 C65 91(2) . .
C68 C67 C66 104.5(17) . .
C68 C67 H67A 110.9 . .
C66 C67 H67A 110.9 . .
C68 C67 H67B 110.9 . .
C66 C67 H67B 110.9 . .
H67A C67 H67B 108.9 . .

loop_
_geom_bond_atom_site_label_1
_geom_bond_atom_site_label_2
_geom_bond_distance
_geom_bond_site_symmetry_2
Hg2 C33 2.064(7) .
Hg2 C43 2.076(8) .
Hg2 F1 2.708(4) .
Hg2 Sb2 3.0905(14) .
Hg1 C11 2.069(7) .
Hg1 C1 2.073(7) .
Hg1 F2 2.622(4) 2_676
Hg1 Sb1 3.0495(18) .
Sb2 F2 2.080(4) .
Sb2 C53 2.130(8) .
Sb2 C40 2.157(7) .
Sb2 C50 2.167(7) .
Sb2 C59 2.177(7) .
Sb1 F1 2.066(4) .
Sb1 C21 2.118(7) .
Sb1 C18 2.166(7) .
Sb1 C27 2.166(7) .
Sb1 C8 2.172(7) .
F2 Hg1 2.622(4) 2_676
C11 C12 1.366(10) .
C11 C19 1.435(10) .
C1 C2 1.391(10) .
C1 C9 1.404(10) .
C19 C18 1.423(10) .
C19 C20 1.425(10) .
C20 C15 1.396(11) .
C20 C14 1.433(11) .
C18 C17 1.372(11) .
C33 C34 1.380(10) .
C33 C41 1.439(10) .
C40 C39 1.361(10) .
C40 C41 1.410(10) .
C52 C46 1.412(12) .
C52 C47 1.415(11) .
C52 C51 1.436(11) .
C26 C21 1.380(10) .
C26 C25 1.389(11) .
C26 H26A 0.9500 .
C2 C3 1.382(10) .
C2 H2A 0.9500 .
C8 C7 1.365(10) .
C8 C9 1.419(10) .
C21 C22 1.363(11) .
C9 C10 1.427(10) .
C59 C64 1.378(11) .
C59 C60 1.395(10) .
C41 C42 1.432(11) .
C51 C50 1.421(10) .
C51 C43 1.421(11) .
C38 C37 1.356(11) .
C38 C39 1.401(10) .
C38 H38A 0.9500 .
C53 C58 1.397(11) .
C53 C54 1.403(11) .
C43 C44 1.355(11) .
C60 C61 1.390(11) .
C60 H60A 0.9500 .
C48 C47 1.346(11) .
C48 C49 1.412(11) .
C48 H48A 0.9500 .
C31 C30 1.375(11) .
C31 C32 1.380(10) .
C31 H31A 0.9500 .
C27 C28 1.375(10) .
C27 C32 1.386(10) .
C50 C49 1.375(10) .
C37 C42 1.407(11) .
C37 H37A 0.9500 .
C12 C13 1.403(11) .
C12 H12A 0.9500 .
C3 C4 1.371(11) .
C3 H3A 0.9500 .
C34 C35 1.386(11) .
C34 H34A 0.9500 .
C54 C55 1.365(10) .
C54 H54A 0.9500 .
C35 C36 1.364(11) .
C35 H35A 0.9500 .
C10 C4 1.396(11) .
C10 C5 1.431(11) .
C14 C13 1.329(11) .
C14 H14A 0.9500 .
C25 C24 1.359(12) .
C25 H25A 0.9500 .
C28 C29 1.360(11) .
C28 H28A 0.9500 .
C13 H13A 0.9500 .
C61 C62 1.379(12) .
C61 H61A 0.9500 .
C42 C36 1.409(11) .
C58 C57 1.380(11) .
C58 H58A 0.9500 .
C39 H39A 0.9500 .
C36 H36A 0.9500 .
C4 H4A 0.9500 .
C47 H47A 0.9500 .
C15 C16 1.361(11) .
C15 H15A 0.9500 .
C44 C45 1.393(12) .
C44 H44A 0.9500 .
C49 H49A 0.9500 .
C46 C45 1.355(12) .
C46 H46A 0.9500 .
C17 C16 1.393(11) .
C17 H17A 0.9500 .
C64 C63 1.384(11) .
C64 H64A 0.9500 .
C22 C23 1.404(12) .
C22 H22A 0.9500 .
C32 H32A 0.9500 .
C7 C6 1.402(11) .
C7 H7A 0.9500 .
C5 C6 1.353(11) .
C5 H5A 0.9500 .
C57 C56 1.373(13) .
C57 H57A 0.9500 .
C16 H16A 0.9500 .
C29 C30 1.377(12) .
C29 H29A 0.9500 .
C24 C23 1.365(12) .
C24 H24A 0.9500 .
C30 H30A 0.9500 .
C55 C56 1.368(12) .
C55 H55A 0.9500 .
C45 H45A 0.9500 .
C56 H56A 0.9500 .
C6 H6A 0.9500 .
C63 C62 1.377(12) .
C63 H63A 0.9500 .
C62 H62A 0.9500 .
C23 H23A 0.9500 .
C68 C67 1.297(19) .
C68 O1 1.44(2) .
C68 H68A 0.9900 .
C68 H68B 0.9900 .
C65 C66 1.33(2) .
C65 O1 1.51(3) .
C65 H65A 0.9900 .
C65 H65B 0.9900 .
C66 C67 1.42(2) .
C66 H66A 0.9900 .
C66 H66B 0.9900 .
C67 H67A 0.9900 .
C67 H67B 0.9900 .

loop_
_geom_torsion_atom_site_label_1
_geom_torsion_atom_site_label_2
_geom_torsion_atom_site_label_3
_geom_torsion_atom_site_label_4
_geom_torsion
_geom_torsion_site_symmetry_1
_geom_torsion_site_symmetry_4
C33 Hg2 Sb2 F2 -85.1(2) . .
C43 Hg2 Sb2 F2 96.1(2) . .
F1 Hg2 Sb2 F2 49(3) . .
C33 Hg2 Sb2 C53 114.8(10) . .
C43 Hg2 Sb2 C53 -64.0(11) . .
F1 Hg2 Sb2 C53 -112(3) . .
C33 Hg2 Sb2 C40 -6.9(3) . .
C43 Hg2 Sb2 C40 174.4(3) . .
F1 Hg2 Sb2 C40 127(3) . .
C33 Hg2 Sb2 C50 -164.5(3) . .
C43 Hg2 Sb2 C50 16.7(3) . .
F1 Hg2 Sb2 C50 -31(3) . .
C33 Hg2 Sb2 C59 93.3(3) . .
C43 Hg2 Sb2 C59 -85.5(3) . .
F1 Hg2 Sb2 C59 -133(3) . .
C11 Hg1 Sb1 F1 72.1(2) . .
C1 Hg1 Sb1 F1 -100.6(2) . .
F2 Hg1 Sb1 F1 178.7(2) 2_676 .
C11 Hg1 Sb1 C21 55(3) . .
C1 Hg1 Sb1 C21 -117(3) . .
F2 Hg1 Sb1 C21 162(3) 2_676 .
C11 Hg1 Sb1 C18 -11.7(3) . .
C1 Hg1 Sb1 C18 175.6(3) . .
F2 Hg1 Sb1 C18 94.9(3) 2_676 .
C11 Hg1 Sb1 C27 -109.3(3) . .
C1 Hg1 Sb1 C27 78.1(3) . .
F2 Hg1 Sb1 C27 -2.7(3) 2_676 .
C11 Hg1 Sb1 C8 156.2(3) . .
C1 Hg1 Sb1 C8 -16.4(3) . .
F2 Hg1 Sb1 C8 -97.2(3) 2_676 .
C21 Sb1 F1 Hg2 148.6(3) . .
C18 Sb1 F1 Hg2 48.2(3) . .
C27 Sb1 F1 Hg2 -36.5(12) . .
C8 Sb1 F1 Hg2 -108.3(3) . .
Hg1 Sb1 F1 Hg2 -30.1(2) . .
C33 Hg2 F1 Sb1 87.7(3) . .
C43 Hg2 F1 Sb1 -93.4(3) . .
Sb2 Hg2 F1 Sb1 -46(3) . .
C53 Sb2 F2 Hg1 -84.6(5) . 2_676
C40 Sb2 F2 Hg1 23.3(5) . 2_676
C50 Sb2 F2 Hg1 173.6(5) . 2_676
C59 Sb2 F2 Hg1 82(3) . 2_676
Hg2 Sb2 F2 Hg1 99.3(5) . 2_676
C1 Hg1 C11 C12 -123.3(15) . .
F2 Hg1 C11 C12 40.3(6) 2_676 .
Sb1 Hg1 C11 C12 -170.1(6) . .
C1 Hg1 C11 C19 58.6(18) . .
F2 Hg1 C11 C19 -137.8(5) 2_676 .
Sb1 Hg1 C11 C19 11.8(5) . .
C11 Hg1 C1 C2 141.4(15) . .
F2 Hg1 C1 C2 -22.5(6) 2_676 .
Sb1 Hg1 C1 C2 -171.7(6) . .
C11 Hg1 C1 C9 -27.0(19) . .
F2 Hg1 C1 C9 169.1(6) 2_676 .
Sb1 Hg1 C1 C9 19.9(5) . .
C12 C11 C19 C18 177.6(7) . .
Hg1 C11 C19 C18 -4.4(9) . .
C12 C11 C19 C20 -4.7(10) . .
Hg1 C11 C19 C20 173.4(5) . .
C18 C19 C20 C15 5.7(11) . .
C11 C19 C20 C15 -172.2(7) . .
C18 C19 C20 C14 -173.8(7) . .
C11 C19 C20 C14 8.3(10) . .
C20 C19 C18 C17 -6.7(11) . .
C11 C19 C18 C17 171.1(7) . .
C20 C19 C18 Sb1 169.4(5) . .
C11 C19 C18 Sb1 -12.8(10) . .
F1 Sb1 C18 C17 107.6(6) . .
C21 Sb1 C18 C17 16.4(6) . .
C27 Sb1 C18 C17 -84.7(6) . .
C8 Sb1 C18 C17 166.0(6) . .
Hg1 Sb1 C18 C17 -167.9(6) . .
F1 Sb1 C18 C19 -68.8(6) . .
C21 Sb1 C18 C19 -160.0(6) . .
C27 Sb1 C18 C19 98.9(7) . .
C8 Sb1 C18 C19 -10.4(10) . .
Hg1 Sb1 C18 C19 15.8(6) . .
C43 Hg2 C33 C34 -164(2) . .
F1 Hg2 C33 C34 7.6(6) . .
Sb2 Hg2 C33 C34 -173.7(6) . .
C43 Hg2 C33 C41 15(3) . .
F1 Hg2 C33 C41 -173.2(5) . .
Sb2 Hg2 C33 C41 5.5(5) . .
F2 Sb2 C40 C39 -69.9(5) . .
C53 Sb2 C40 C39 15.9(6) . .
C50 Sb2 C40 C39 -132.5(6) . .
C59 Sb2 C40 C39 114.5(5) . .
Hg2 Sb2 C40 C39 -174.4(5) . .
F2 Sb2 C40 C41 115.4(6) . .
C53 Sb2 C40 C41 -158.9(6) . .
C50 Sb2 C40 C41 52.7(9) . .
C59 Sb2 C40 C41 -60.3(6) . .
Hg2 Sb2 C40 C41 10.9(6) . .
C9 C1 C2 C3 2.4(11) . .
Hg1 C1 C2 C3 -166.1(5) . .
F1 Sb1 C8 C7 -83.2(5) . .
C21 Sb1 C8 C7 7.7(6) . .
C18 Sb1 C8 C7 -141.5(6) . .
C27 Sb1 C8 C7 108.5(6) . .
Hg1 Sb1 C8 C7 -167.7(6) . .
F1 Sb1 C8 C9 103.3(6) . .
C21 Sb1 C8 C9 -165.8(6) . .
C18 Sb1 C8 C9 45.0(9) . .
C27 Sb1 C8 C9 -65.0(6) . .
Hg1 Sb1 C8 C9 18.8(5) . .
C25 C26 C21 C22 2.2(12) . .
C25 C26 C21 Sb1 -177.7(6) . .
F1 Sb1 C21 C22 -179.9(7) . .
C18 Sb1 C21 C22 -97.1(7) . .
C27 Sb1 C21 C22 1.2(7) . .
C8 Sb1 C21 C22 96.9(7) . .
Hg1 Sb1 C21 C22 -163(2) . .
F1 Sb1 C21 C26 0.0(6) . .
C18 Sb1 C21 C26 82.8(6) . .
C27 Sb1 C21 C26 -178.9(6) . .
C8 Sb1 C21 C26 -83.2(6) . .
Hg1 Sb1 C21 C26 17(3) . .
C2 C1 C9 C8 178.8(7) . .
Hg1 C1 C9 C8 -12.9(10) . .
C2 C1 C9 C10 -3.8(10) . .
Hg1 C1 C9 C10 164.5(5) . .
C7 C8 C9 C1 176.1(7) . .
Sb1 C8 C9 C1 -10.9(10) . .
C7 C8 C9 C10 -1.3(10) . .
Sb1 C8 C9 C10 171.7(5) . .
F2 Sb2 C59 C64 -73(3) . .
C53 Sb2 C59 C64 93.7(6) . .
C40 Sb2 C59 C64 -14.7(6) . .
C50 Sb2 C59 C64 -163.7(6) . .
Hg2 Sb2 C59 C64 -90.5(6) . .
F2 Sb2 C59 C60 110(3) . .
C53 Sb2 C59 C60 -83.4(6) . .
C40 Sb2 C59 C60 168.2(6) . .
C50 Sb2 C59 C60 19.1(6) . .
Hg2 Sb2 C59 C60 92.4(6) . .
C39 C40 C41 C42 -3.2(10) . .
Sb2 C40 C41 C42 171.1(5) . .
C39 C40 C41 C33 174.7(7) . .
Sb2 C40 C41 C33 -11.0(10) . .
C34 C33 C41 C40 179.8(7) . .
Hg2 C33 C41 C40 0.6(10) . .
C34 C33 C41 C42 -2.3(10) . .
Hg2 C33 C41 C42 178.5(5) . .
C46 C52 C51 C50 173.4(7) . .
C47 C52 C51 C50 -6.9(11) . .
C46 C52 C51 C43 -6.5(11) . .
C47 C52 C51 C43 173.2(7) . .
F2 Sb2 C53 C58 5.1(6) . .
C40 Sb2 C53 C58 -75.3(7) . .
C50 Sb2 C53 C58 87.5(6) . .
C59 Sb2 C53 C58 -173.7(6) . .
Hg2 Sb2 C53 C58 165.7(7) . .
F2 Sb2 C53 C54 -168.7(6) . .
C40 Sb2 C53 C54 110.9(6) . .
C50 Sb2 C53 C54 -86.3(6) . .
C59 Sb2 C53 C54 12.5(7) . .
Hg2 Sb2 C53 C54 -8.1(15) . .
C50 C51 C43 C44 -173.8(7) . .
C52 C51 C43 C44 6.2(11) . .
C50 C51 C43 Hg2 8.8(10) . .
C52 C51 C43 Hg2 -171.3(5) . .
C33 Hg2 C43 C44 155.1(19) . .
F1 Hg2 C43 C44 -16.7(7) . .
Sb2 Hg2 C43 C44 164.7(7) . .
C33 Hg2 C43 C51 -28(3) . .
F1 Hg2 C43 C51 160.7(6) . .
Sb2 Hg2 C43 C51 -17.9(6) . .
C64 C59 C60 C61 -0.7(11) . .
Sb2 C59 C60 C61 176.4(6) . .
F1 Sb1 C27 C28 77.3(13) . .
C21 Sb1 C27 C28 -107.9(7) . .
C18 Sb1 C27 C28 -6.0(7) . .
C8 Sb1 C27 C28 148.0(7) . .
Hg1 Sb1 C27 C28 70.9(6) . .
F1 Sb1 C27 C32 -101.6(11) . .
C21 Sb1 C27 C32 73.3(7) . .
C18 Sb1 C27 C32 175.1(6) . .
C8 Sb1 C27 C32 -30.9(7) . .
Hg1 Sb1 C27 C32 -108.0(6) . .
C43 C51 C50 C49 -173.8(7) . .
C52 C51 C50 C49 6.3(10) . .
C43 C51 C50 Sb2 15.7(11) . .
C52 C51 C50 Sb2 -164.2(5) . .
F2 Sb2 C50 C49 62.9(5) . .
C53 Sb2 C50 C49 -24.1(6) . .
C40 Sb2 C50 C49 125.2(6) . .
C59 Sb2 C50 C49 -122.2(5) . .
Hg2 Sb2 C50 C49 167.4(5) . .
F2 Sb2 C50 C51 -125.6(6) . .
C53 Sb2 C50 C51 147.3(6) . .
C40 Sb2 C50 C51 -63.4(8) . .
C59 Sb2 C50 C51 49.2(6) . .
Hg2 Sb2 C50 C51 -21.1(6) . .
C39 C38 C37 C42 -1.1(11) . .
C19 C11 C12 C13 -1.9(11) . .
Hg1 C11 C12 C13 180.0(6) . .
C1 C2 C3 C4 -0.1(11) . .
C41 C33 C34 C35 1.3(11) . .
Hg2 C33 C34 C35 -179.4(6) . .
C58 C53 C54 C55 -0.2(12) . .
Sb2 C53 C54 C55 173.7(6) . .
C33 C34 C35 C36 -0.2(12) . .
C1 C9 C10 C4 3.1(10) . .
C8 C9 C10 C4 -179.3(7) . .
C1 C9 C10 C5 -176.0(7) . .
C8 C9 C10 C5 1.6(10) . .
C15 C20 C14 C13 175.0(8) . .
C19 C20 C14 C13 -5.6(11) . .
C21 C26 C25 C24 -2.0(12) . .
C32 C27 C28 C29 -3.5(12) . .
Sb1 C27 C28 C29 177.7(6) . .
C20 C14 C13 C12 -1.0(12) . .
C11 C12 C13 C14 4.9(12) . .
C59 C60 C61 C62 2.8(12) . .
C38 C37 C42 C36 -178.2(7) . .
C38 C37 C42 C41 -0.1(11) . .
C40 C41 C42 C37 2.2(10) . .
C33 C41 C42 C37 -175.9(6) . .
C40 C41 C42 C36 -179.8(6) . .
C33 C41 C42 C36 2.2(10) . .
C54 C53 C58 C57 -0.7(12) . .
Sb2 C53 C58 C57 -174.5(6) . .
C41 C40 C39 C38 2.2(11) . .
Sb2 C40 C39 C38 -173.0(6) . .
C37 C38 C39 C40 0.1(11) . .
C34 C35 C36 C42 0.0(11) . .
C37 C42 C36 C35 177.0(7) . .
C41 C42 C36 C35 -1.1(11) . .
C2 C3 C4 C10 -0.6(11) . .
C9 C10 C4 C3 -0.9(11) . .
C5 C10 C4 C3 178.2(7) . .
C49 C48 C47 C52 2.7(12) . .
C46 C52 C47 C48 -177.7(8) . .
C51 C52 C47 C48 2.6(12) . .
C19 C20 C15 C16 -1.6(13) . .
C14 C20 C15 C16 177.9(8) . .
C51 C43 C44 C45 -1.6(13) . .
Hg2 C43 C44 C45 175.8(7) . .
C51 C50 C49 C48 -1.3(11) . .
Sb2 C50 C49 C48 170.6(6) . .
C47 C48 C49 C50 -3.4(12) . .
C47 C52 C46 C45 -177.4(8) . .
C51 C52 C46 C45 2.3(12) . .
C19 C18 C17 C16 3.6(12) . .
Sb1 C18 C17 C16 -173.0(7) . .
C60 C59 C64 C63 -0.2(12) . .
Sb2 C59 C64 C63 -177.3(7) . .
C26 C21 C22 C23 -2.3(13) . .
Sb1 C21 C22 C23 177.6(7) . .
C30 C31 C32 C27 -0.2(13) . .
C28 C27 C32 C31 2.9(12) . .
Sb1 C27 C32 C31 -178.2(6) . .
C9 C8 C7 C6 0.4(12) . .
Sb1 C8 C7 C6 -173.5(6) . .
C4 C10 C5 C6 179.8(8) . .
C9 C10 C5 C6 -1.2(11) . .
C53 C58 C57 C56 2.2(12) . .
C20 C15 C16 C17 -1.8(14) . .
C18 C17 C16 C15 0.7(14) . .
C27 C28 C29 C30 1.2(14) . .
C26 C25 C24 C23 1.9(14) . .
C32 C31 C30 C29 -2.1(14) . .
C28 C29 C30 C31 1.6(14) . .
C53 C54 C55 C56 -0.3(13) . .
C52 C46 C45 C44 2.3(13) . .
C43 C44 C45 C46 -2.8(14) . .
C54 C55 C56 C57 1.8(14) . .
C58 C57 C56 C55 -2.7(14) . .
C10 C5 C6 C7 0.2(12) . .
C8 C7 C6 C5 0.2(13) . .
C59 C64 C63 C62 -1.0(14) . .
C64 C63 C62 C61 3.0(15) . .
C60 C61 C62 C63 -3.9(14) . .
C25 C24 C23 C22 -2.0(15) . .
C21 C22 C23 C24 2.2(15) . .
O1 C65 C66 C67 33(3) . .
C67 C68 O1 C65 59(2) . .
C66 C65 O1 C68 -55(3) . .
O1 C68 C67 C66 -43(3) . .
C65 C66 C67 C68 5(4) . .
